data_4310883
loop_
_publ_author_name
'Avelino Mart\'in'
'Miguel Mena'
'Adri\'an P\'erez-Redondo'
'Carlos Y\'elamos'

_publ_section_title
;
 Cube-Type Nitrido Complexes Containing Titanium and Alkali/Alkaline-Earth
 Metals
;
_journal_name_full 'Inorganic Chemistry'
_journal_page_first 2491
_journal_page_last 2498
_journal_paper_doi 10.1021/ic035493y
_journal_volume 43
_journal_year 2004
_chemical_formula_moiety 'C74 H110 N8 Sr Ti6'
_chemical_formula_sum 'C74 H110 N8 Sr Ti6'
_chemical_formula_weight 1486.72
_chemical_name_systematic
;
 ?
;
_space_group_IT_number 58
_symmetry_cell_setting orthorhombic
_symmetry_space_group_name_Hall '-P 2 2n'
_symmetry_space_group_name_H-M 'P n n m'
_atom_sites_solution_hydrogens geom
_atom_sites_solution_primary direct
_atom_sites_solution_secondary difmap
_audit_conform_dict_location ftp://ftp.iucr.org/pub/cif_core.dic
_audit_conform_dict_name cif_core.dic
_audit_conform_dict_version 2.2
_audit_creation_date 2003-07-23T09:22:27-00:00
_audit_creation_method 'WinGX routine CIF_UPDATE'
_cell_angle_alpha 90
_cell_angle_beta 90
_cell_angle_gamma 90
_cell_formula_units_Z 2
_cell_length_a 14.590(3)
_cell_length_b 16.724(3)
_cell_length_c 15.165(3)
_cell_measurement_temperature 100(2)
_cell_measurement_theta_max 20
_cell_measurement_theta_min 4
_cell_volume 3700.3(12)
_computing_cell_refinement 'Dirax/lsq (Duisenberg & Schreurs, 1989-2000)'
_computing_data_collection 'Collect (Nonius BV, 1997-2000)'
_computing_data_reduction 'EvalCCD (Duisenberg & Schreurs 1990-2000)'
_computing_structure_refinement 'SHELXL-97 (Sheldrick, 1997)'
_diffrn_ambient_temperature 100(2)
_diffrn_detector 'CCD plate'
_diffrn_measured_fraction_theta_full 0.762
_diffrn_measured_fraction_theta_max 0.762
_diffrn_measurement_device '95mm CCD camera on \k-goniostat'
_diffrn_measurement_device_type KappaCCD
_diffrn_measurement_method 'CCD rotation images, thick slices'
_diffrn_radiation_monochromator graphite
_diffrn_radiation_probe x-ray
_diffrn_radiation_type MoK\a
_diffrn_radiation_wavelength 0.71073
_diffrn_reflns_av_R_equivalents 0.2421
_diffrn_reflns_av_unetI/netI 0.0928
_diffrn_reflns_limit_h_max 18
_diffrn_reflns_limit_h_min -18
_diffrn_reflns_limit_k_max 19
_diffrn_reflns_limit_k_min -19
_diffrn_reflns_limit_l_max 21
_diffrn_reflns_limit_l_min -21
_diffrn_reflns_number 44388
_diffrn_reflns_theta_full 30.23
_diffrn_reflns_theta_max 30.23
_diffrn_reflns_theta_min 4.79
_diffrn_source 'Enraf Nonius FR590'
_exptl_absorpt_coefficient_mu 1.375
_exptl_absorpt_correction_T_max 0.6358
_exptl_absorpt_correction_T_min 0.3648
_exptl_absorpt_correction_type analytical
_exptl_absorpt_process_details
;
        (see. N.W. Alcock (1970). Cryst. Computing, p271)
;
_exptl_crystal_colour 'dark green'
_exptl_crystal_density_diffrn 1.334
_exptl_crystal_density_method 'not measured'
_exptl_crystal_description prism
_exptl_crystal_F_000 1560
_exptl_crystal_size_max 0.664
_exptl_crystal_size_mid 0.316
_exptl_crystal_size_min 0.222
_refine_diff_density_max 3.167
_refine_diff_density_min -1.459
_refine_diff_density_rms 0.181
_refine_ls_extinction_coef 0.0036(14)
_refine_ls_extinction_expression Fc^*^=kFc[1+0.001xFc^2^\l^3^/sin(2\q)]^-1/4^
_refine_ls_extinction_method SHELXL
_refine_ls_goodness_of_fit_ref 1.103
_refine_ls_hydrogen_treatment mixed
_refine_ls_matrix_type full
_refine_ls_number_parameters 213
_refine_ls_number_reflns 4345
_refine_ls_number_restraints 0
_refine_ls_restrained_S_all 1.103
_refine_ls_R_factor_all 0.1293
_refine_ls_R_factor_gt 0.106
_refine_ls_shift/su_max 0.002
_refine_ls_shift/su_mean 0
_refine_ls_structure_factor_coef Fsqd
_refine_ls_weighting_details 'calc w=1/[\s^2^(Fo^2^)+(0.1019P)^2^+34.3852P] where P=(Fo^2^+2Fc^2^)/3'
_refine_ls_weighting_scheme calc
_refine_ls_wR_factor_gt 0.2522
_refine_ls_wR_factor_ref 0.2762
_reflns_number_gt 3496
_reflns_number_total 4345
_reflns_threshold_expression >2sigma(I)
_cod_data_source_file ic035493ysi20031230_055534_5.cif
_cod_data_source_block 17
_cod_original_cell_volume 3700.5(11)
_cod_database_code 4310883

loop_
_symmetry_equiv_pos_as_xyz
'x, y, z'
'-x, -y, z'
'-x+1/2, y+1/2, -z+1/2'
'x+1/2, -y+1/2, -z+1/2'
'-x, -y, -z'
'x, y, -z'
'x-1/2, -y-1/2, z-1/2'
'-x-1/2, y-1/2, z-1/2'

loop_
_atom_site_label
_atom_site_type_symbol
_atom_site_fract_x
_atom_site_fract_y
_atom_site_fract_z
_atom_site_U_iso_or_equiv
_atom_site_adp_type
_atom_site_occupancy
_atom_site_symmetry_multiplicity
_atom_site_calc_flag
_atom_site_refinement_flags
_atom_site_disorder_assembly
_atom_site_disorder_group
C11 C 0.7314(5) 0.2033(4) 0.1546(4) 0.0317(15) Uani 1 1 d . . .
C12 C 0.8268(5) 0.2171(4) 0.1633(5) 0.0342(16) Uani 1 1 d . . .
C13 C 0.8633(5) 0.1455(4) 0.2082(4) 0.0334(16) Uani 1 1 d . . .
C14 C 0.7905(5) 0.0885(4) 0.2288(4) 0.0320(15) Uani 1 1 d . . .
C15 C 0.7089(4) 0.1235(4) 0.1954(4) 0.0282(14) Uani 1 1 d . . .
C16 C 0.6632(7) 0.2644(5) 0.1152(5) 0.049(2) Uani 1 1 d . . .
H16A H 0.6013 0.2416 0.116 0.073 Uiso 1 1 calc R . .
H16B H 0.6808 0.2766 0.0544 0.073 Uiso 1 1 calc R . .
H16C H 0.6642 0.3135 0.1504 0.073 Uiso 1 1 calc R . .
C17 C 0.8795(7) 0.2951(4) 0.1328(6) 0.049(2) Uani 1 1 d . . .
H17A H 0.9448 0.2895 0.1464 0.074 Uiso 1 1 calc R . .
H17B H 0.8546 0.3416 0.1641 0.074 Uiso 1 1 calc R . .
H17C H 0.8715 0.3024 0.0692 0.074 Uiso 1 1 calc R . .
C18 C 0.9621(6) 0.1332(6) 0.2320(6) 0.057(3) Uani 1 1 d . . .
H18A H 0.9982 0.179 0.2116 0.085 Uiso 1 1 calc R . .
H18B H 0.9848 0.0843 0.2037 0.085 Uiso 1 1 calc R . .
H18C H 0.9679 0.1281 0.2961 0.085 Uiso 1 1 calc R . .
C19 C 0.7972(7) 0.0059(5) 0.2794(5) 0.051(2) Uani 1 1 d . . .
H19A H 0.8611 -0.0045 0.2955 0.076 Uiso 1 1 calc R . .
H19B H 0.7749 -0.0371 0.241 0.076 Uiso 1 1 calc R . .
H19C H 0.7595 0.0081 0.3328 0.076 Uiso 1 1 calc R . .
C20 C 0.6136(5) 0.0869(5) 0.2044(5) 0.0435(18) Uani 1 1 d . . .
H20A H 0.5685 0.122 0.1761 0.065 Uiso 1 1 calc R . .
H20B H 0.5984 0.081 0.267 0.065 Uiso 1 1 calc R . .
H20C H 0.6126 0.0344 0.1759 0.065 Uiso 1 1 calc R . .
C21 C 1.2305(6) 0.2236(4) 0.0439(5) 0.0407(18) Uani 1 1 d . . .
C22 C 1.3125(6) 0.1814(4) 0.0671(5) 0.0373(17) Uani 1 1 d . . .
C23 C 1.3607(8) 0.1567(6) 0 0.038(2) Uani 1 2 d S . .
C24 C 1.1612(9) 0.2646(6) 0.1001(9) 0.084(4) Uani 1 1 d . . .
H24A H 1.176 0.2559 0.1624 0.126 Uiso 1 1 calc R . .
H24B H 1.1002 0.2428 0.0875 0.126 Uiso 1 1 calc R . .
H24C H 1.1617 0.322 0.0874 0.126 Uiso 1 1 calc R . .
C25 C 1.3452(11) 0.1702(6) 0.1534(6) 0.087(4) Uani 1 1 d . . .
H25A H 1.3007 0.1917 0.1956 0.13 Uiso 1 1 calc R . .
H25B H 1.4039 0.198 0.1604 0.13 Uiso 1 1 calc R . .
H25C H 1.3538 0.1129 0.1645 0.13 Uiso 1 1 calc R . .
C26 C 1.4530(9) 0.1111(10) 0 0.064(4) Uani 1 2 d S . .
H26A H 1.4723 0.1012 -0.0609 0.096 Uiso 0.5 1 calc PR . .
H26B H 1.4455 0.06 0.0308 0.096 Uiso 0.5 1 calc PR . .
H26C H 1.4996 0.1433 0.0301 0.096 Uiso 0.5 1 calc PR . .
C101 C 0.5952(10) 0.0109(7) 0.5 0.060(4) Uani 1 2 d S . .
C102 C 0.5464(9) 0.0054(5) 0.4294(8) 0.072(4) Uani 1 1 d . . .
H102 H 0.5767 0.0091 0.3742 0.086 Uiso 1 1 calc R . .
C103 C 0.697(2) 0.0210(18) 0.5 0.072(9) Uani 0.5 2 d SP . .
H10A H 0.7192 0.0235 0.5609 0.108 Uiso 0.25 1 calc PR . .
H10B H 0.713 0.0707 0.4693 0.108 Uiso 0.25 1 calc PR . .
H10C H 0.7255 -0.0244 0.4698 0.108 Uiso 0.25 1 calc PR . .
C201 C 0.5501(18) 0.4408(16) 0 0.112(7) Uiso 1 2 d S . .
C202 C 0.455(3) 0.381(3) 0 0.092(11) Uiso 0.5 2 d SP . .
C203 C 0.616(2) 0.5924(17) 0 0.055(6) Uiso 0.5 2 d SP . .
C204 C 0.535(2) 0.538(2) 0 0.067(8) Uiso 0.5 2 d SP . .
N1 N 0.7226(5) 0.0448(4) 0 0.0250(16) Uani 1 2 d S . .
N12 N 0.8808(5) 0.1327(4) 0 0.0229(15) Uani 1 2 d S . .
H12 H 0.8993 0.186 0 0.027 Uiso 1 2 calc SR . .
N13 N 1.1487(4) 0.0340(3) 0.0891(3) 0.0246(11) Uani 1 1 d . . .
H13 H 1.1451 0.0608 0.1427 0.029 Uiso 0.5 1 calc PR . .
Sr1 Sr 1 0 0 0.0226(3) Uani 1 4 d S . .
Ti1 Ti 0.80479(8) 0.08600(6) 0.08371(7) 0.0234(4) Uani 1 1 d . . .
Ti2 Ti 1.22470(12) 0.07156(9) 0 0.0225(4) Uani 1 2 d S . .

loop_
_atom_site_aniso_label
_atom_site_aniso_U_11
_atom_site_aniso_U_22
_atom_site_aniso_U_33
_atom_site_aniso_U_23
_atom_site_aniso_U_13
_atom_site_aniso_U_12
C11 0.047(4) 0.024(3) 0.025(3) -0.005(3) 0.006(3) 0.009(3)
C12 0.047(4) 0.022(3) 0.034(3) -0.017(3) 0.012(3) -0.003(3)
C13 0.038(4) 0.035(4) 0.028(3) -0.020(3) 0.002(3) 0.004(3)
C14 0.042(4) 0.036(4) 0.018(3) -0.012(3) 0.004(2) 0.007(3)
C15 0.032(3) 0.030(3) 0.022(3) -0.002(3) -0.001(2) 0.003(3)
C16 0.071(6) 0.038(4) 0.038(4) -0.002(3) 0.007(4) 0.021(4)
C17 0.075(6) 0.029(4) 0.044(4) -0.019(3) 0.021(4) -0.012(4)
C18 0.040(4) 0.079(7) 0.052(5) -0.036(5) -0.002(4) 0.010(5)
C19 0.083(6) 0.045(5) 0.024(3) 0.004(3) -0.006(4) 0.018(4)
C20 0.038(4) 0.060(5) 0.033(3) -0.002(3) 0.003(3) -0.006(4)
C21 0.050(4) 0.015(3) 0.057(4) -0.012(3) 0.024(4) -0.007(3)
C22 0.064(5) 0.018(3) 0.029(3) -0.002(3) -0.004(3) -0.012(3)
C23 0.050(6) 0.023(5) 0.041(5) 0 0 -0.013(5)
C24 0.099(9) 0.039(5) 0.113(10) -0.028(6) 0.055(8) -0.008(6)
C25 0.175(13) 0.051(6) 0.034(4) 0.005(4) -0.035(6) -0.046(7)
C26 0.043(7) 0.072(10) 0.076(10) 0 0 -0.014(7)
C101 0.059(8) 0.022(6) 0.099(12) 0 0 0.007(6)
C102 0.131(11) 0.023(4) 0.062(6) -0.001(4) 0.029(6) -0.002(6)
C103 0.08(2) 0.042(16) 0.09(2) 0 0 0.019(15)
N1 0.028(4) 0.013(3) 0.033(4) 0 0 0.008(3)
N12 0.034(4) 0.013(3) 0.022(3) 0 0 -0.004(3)
N13 0.034(3) 0.019(3) 0.021(2) -0.002(2) -0.002(2) 0.004(2)
Sr1 0.0282(6) 0.0193(6) 0.0204(5) 0 0 0.0015(5)
Ti1 0.0349(7) 0.0136(6) 0.0217(5) -0.0037(4) 0.0014(4) 0.0004(5)
Ti2 0.0344(9) 0.0111(8) 0.0220(7) 0 0 -0.0009(6)

loop_
_atom_type_symbol
_atom_type_description
_atom_type_scat_dispersion_real
_atom_type_scat_dispersion_imag
_atom_type_scat_source
C C 0.0033 0.0016 'International Tables Vol C Tables 4.2.6.8 and 6.1.1.4'
H H 0 0 'International Tables Vol C Tables 4.2.6.8 and 6.1.1.4'
N N 0.0061 0.0033 'International Tables Vol C Tables 4.2.6.8 and 6.1.1.4'
Ti Ti 0.2776 0.4457 'International Tables Vol C Tables 4.2.6.8 and 6.1.1.4'
Sr Sr -1.5307 3.2498 'International Tables Vol C Tables 4.2.6.8 and 6.1.1.4'

loop_
_exptl_crystal_face_index_h
_exptl_crystal_face_index_k
_exptl_crystal_face_index_l
_exptl_crystal_face_perp_dist
-18 -19 0 0.186
1 1 0 0.208
5 -7 -1 0.347
-6 7 1 0.51
-1 0 -14 0.161
0 0 1 0.209

loop_
_geom_angle_atom_site_label_1
_geom_angle_atom_site_label_2
_geom_angle_atom_site_label_3
_geom_angle
_geom_angle_site_symmetry_1
_geom_angle_site_symmetry_3
_geom_angle_publ_flag
C12 C11 C15 108.7(6) . . ?
C12 C11 C16 124.1(7) . . ?
C15 C11 C16 127.0(7) . . ?
C12 C11 Ti1 75.2(4) . . ?
C15 C11 Ti1 64.6(3) . . ?
C16 C11 Ti1 129.3(5) . . ?
C11 C12 C13 105.4(6) . . ?
C11 C12 C17 125.7(7) . . ?
C13 C12 C17 128.8(7) . . ?
C11 C12 Ti1 71.9(4) . . ?
C13 C12 Ti1 64.0(3) . . ?
C17 C12 Ti1 129.7(4) . . ?
C14 C13 C12 111.4(6) . . ?
C14 C13 C18 123.9(7) . . ?
C12 C13 C18 124.7(7) . . ?
C14 C13 Ti1 67.9(3) . . ?
C12 C13 Ti1 80.7(4) . . ?
C18 C13 Ti1 119.7(5) . . ?
C15 C14 C13 105.4(6) . . ?
C15 C14 C19 125.7(7) . . ?
C13 C14 C19 129.0(7) . . ?
C15 C14 Ti1 74.5(4) . . ?
C13 C14 Ti1 74.4(4) . . ?
C19 C14 Ti1 117.4(4) . . ?
C14 C15 C11 109.1(6) . . ?
C14 C15 C20 124.6(7) . . ?
C11 C15 C20 126.2(6) . . ?
C14 C15 Ti1 68.7(3) . . ?
C11 C15 Ti1 78.8(4) . . ?
C20 C15 Ti1 120.9(5) . . ?
C21 C21 C22 104.2(4) 6 . ?
C21 C21 C24 124.9(7) 6 . ?
C22 C21 C24 130.8(9) . . ?
C21 C21 Ti2 75.33(18) 6 . ?
C22 C21 Ti2 67.2(4) . . ?
C24 C21 Ti2 124.6(6) . . ?
C23 C22 C25 120.0(10) . . ?
C23 C22 C21 114.6(7) . . ?
C25 C22 C21 125.3(9) . . ?
C23 C22 C22 38.8(5) . 6 ?
C25 C22 C22 158.6(8) . 6 ?
C21 C22 C22 75.8(4) . 6 ?
C23 C22 Ti2 73.8(5) . . ?
C25 C22 Ti2 117.5(6) . . ?
C21 C22 Ti2 80.3(4) . . ?
C22 C22 Ti2 65.58(17) 6 . ?
C22 C23 C22 102.5(11) 6 . ?
C22 C23 C26 128.7(5) 6 . ?
C22 C23 C26 128.7(5) . . ?
C22 C23 Ti2 75.3(6) 6 . ?
C22 C23 Ti2 75.3(6) . . ?
C26 C23 Ti2 114.8(8) . . ?
C102 C101 C102 112.3(16) . 6_556 ?
C102 C101 C103 123.9(8) . . ?
C102 C101 C103 123.9(8) 6_556 . ?
C101 C102 C102 123.9(8) . 2_655 ?
C204 C201 C204 67(3) 5_665 . ?
C204 C201 C202 51(2) 5_665 . ?
C204 C201 C202 118(3) . . ?
C203 C202 C204 73(3) 5_665 5_665 ?
C203 C202 C201 121(4) 5_665 . ?
C204 C202 C201 48(2) 5_665 . ?
C202 C203 C204 61(3) 5_665 . ?
C201 C204 C202 80(3) 5_665 5_665 ?
C201 C204 C203 127(3) 5_665 . ?
C202 C204 C203 46(2) 5_665 . ?
C201 C204 C201 113(3) 5_665 . ?
C202 C204 C201 166(3) 5_665 . ?
C203 C204 C201 120(3) . . ?
C201 C204 C204 67(2) 5_665 5_665 ?
C202 C204 C204 147(4) 5_665 5_665 ?
C203 C204 C204 166(4) . 5_665 ?
C201 C204 C204 46.1(19) . 5_665 ?
Ti1 N1 Ti1 85.1(3) . 6 ?
Ti1 N1 Ti2 96.1(3) . 5_755 ?
Ti1 N1 Ti2 96.1(3) 6 5_755 ?
Ti1 N12 Ti1 86.2(3) 6 . ?
Ti1 N12 Sr1 92.1(2) 6 . ?
Ti1 N12 Sr1 92.1(2) . . ?
Ti2 N13 Ti1 95.8(2) . 2_755 ?
Ti2 N13 Sr1 101.1(2) . . ?
Ti1 N13 Sr1 92.26(19) 2_755 . ?
N13 Sr1 N13 180.0(3) 5_755 . ?
N13 Sr1 N13 117.9(2) 5_755 6 ?
N13 Sr1 N13 62.1(2) . 6 ?
N13 Sr1 N13 62.1(2) 5_755 2_755 ?
N13 Sr1 N13 117.9(2) . 2_755 ?
N13 Sr1 N13 180.0(3) 6 2_755 ?
N13 Sr1 N12 109.87(17) 5_755 5_755 ?
N13 Sr1 N12 70.13(17) . 5_755 ?
N13 Sr1 N12 70.13(17) 6 5_755 ?
N13 Sr1 N12 109.87(17) 2_755 5_755 ?
N13 Sr1 N12 70.13(17) 5_755 . ?
N13 Sr1 N12 109.87(17) . . ?
N13 Sr1 N12 109.87(17) 6 . ?
N13 Sr1 N12 70.13(17) 2_755 . ?
N12 Sr1 N12 180.0(3) 5_755 . ?
N13 Sr1 Ti1 38.10(12) 5_755 6 ?
N13 Sr1 Ti1 141.90(12) . 6 ?
N13 Sr1 Ti1 113.93(11) 6 6 ?
N13 Sr1 Ti1 66.07(11) 2_755 6 ?
N12 Sr1 Ti1 147.26(11) 5_755 6 ?
N12 Sr1 Ti1 32.74(11) . 6 ?
N13 Sr1 Ti1 141.90(12) 5_755 2_755 ?
N13 Sr1 Ti1 38.10(12) . 2_755 ?
N13 Sr1 Ti1 66.07(11) 6 2_755 ?
N13 Sr1 Ti1 113.93(11) 2_755 2_755 ?
N12 Sr1 Ti1 32.74(11) 5_755 2_755 ?
N12 Sr1 Ti1 147.26(11) . 2_755 ?
Ti1 Sr1 Ti1 180.00(5) 6 2_755 ?
N13 Sr1 Ti1 66.07(11) 5_755 . ?
N13 Sr1 Ti1 113.93(11) . . ?
N13 Sr1 Ti1 141.90(12) 6 . ?
N13 Sr1 Ti1 38.10(12) 2_755 . ?
N12 Sr1 Ti1 147.26(11) 5_755 . ?
N12 Sr1 Ti1 32.74(11) . . ?
Ti1 Sr1 Ti1 43.39(4) 6 . ?
Ti1 Sr1 Ti1 136.61(4) 2_755 . ?
N13 Sr1 Ti1 113.93(11) 5_755 5_755 ?
N13 Sr1 Ti1 66.07(11) . 5_755 ?
N13 Sr1 Ti1 38.10(12) 6 5_755 ?
N13 Sr1 Ti1 141.90(12) 2_755 5_755 ?
N12 Sr1 Ti1 32.74(11) 5_755 5_755 ?
N12 Sr1 Ti1 147.26(11) . 5_755 ?
Ti1 Sr1 Ti1 136.61(4) 6 5_755 ?
Ti1 Sr1 Ti1 43.39(4) 2_755 5_755 ?
Ti1 Sr1 Ti1 180.00(5) . 5_755 ?
N13 Sr1 Ti2 148.53(11) 5_755 . ?
N13 Sr1 Ti2 31.47(11) . . ?
N13 Sr1 Ti2 31.47(11) 6 . ?
N13 Sr1 Ti2 148.53(11) 2_755 . ?
N12 Sr1 Ti2 71.99(15) 5_755 . ?
N12 Sr1 Ti2 108.01(15) . . ?
Ti1 Sr1 Ti2 129.46(3) 6 . ?
Ti1 Sr1 Ti2 50.54(3) 2_755 . ?
Ti1 Sr1 Ti2 129.46(3) . . ?
Ti1 Sr1 Ti2 50.54(3) 5_755 . ?
N13 Sr1 Ti2 31.47(11) 5_755 5_755 ?
N13 Sr1 Ti2 148.53(11) . 5_755 ?
N13 Sr1 Ti2 148.53(11) 6 5_755 ?
N13 Sr1 Ti2 31.47(11) 2_755 5_755 ?
N12 Sr1 Ti2 108.01(15) 5_755 5_755 ?
N12 Sr1 Ti2 71.99(15) . 5_755 ?
Ti1 Sr1 Ti2 50.54(3) 6 5_755 ?
Ti1 Sr1 Ti2 129.46(3) 2_755 5_755 ?
Ti1 Sr1 Ti2 50.54(3) . 5_755 ?
Ti1 Sr1 Ti2 129.46(3) 5_755 5_755 ?
Ti2 Sr1 Ti2 180.00(5) . 5_755 ?
N12 Ti1 N1 94.2(2) . . ?
N12 Ti1 N13 103.5(3) . 2_755 ?
N1 Ti1 N13 83.3(3) . 2_755 ?
N12 Ti1 C14 136.7(3) . . ?
N1 Ti1 C14 128.3(3) . . ?
N13 Ti1 C14 90.6(2) 2_755 . ?
N12 Ti1 C15 139.2(3) . . ?
N1 Ti1 C15 102.2(2) . . ?
N13 Ti1 C15 115.3(2) 2_755 . ?
C14 Ti1 C15 36.8(2) . . ?
N12 Ti1 C13 99.0(2) . . ?
N1 Ti1 C13 162.1(3) . . ?
N13 Ti1 C13 105.0(2) 2_755 . ?
C14 Ti1 C13 37.7(3) . . ?
C15 Ti1 C13 60.0(2) . . ?
N12 Ti1 C11 102.8(3) . . ?
N1 Ti1 C11 107.9(3) . . ?
N13 Ti1 C11 150.5(2) 2_755 . ?
C14 Ti1 C11 60.8(2) . . ?
C15 Ti1 C11 36.6(2) . . ?
C13 Ti1 C11 57.4(2) . . ?
N12 Ti1 C12 83.4(2) . . ?
N1 Ti1 C12 136.4(3) . . ?
N13 Ti1 C12 139.8(2) 2_755 . ?
C14 Ti1 C12 61.3(3) . . ?
C15 Ti1 C12 59.0(2) . . ?
C13 Ti1 C12 35.3(3) . . ?
C11 Ti1 C12 32.9(2) . . ?
N12 Ti1 Ti1 46.92(16) . 6 ?
N1 Ti1 Ti1 47.46(17) . 6 ?
N13 Ti1 Ti1 92.20(14) 2_755 6 ?
C14 Ti1 Ti1 174.49(19) . 6 ?
C15 Ti1 Ti1 137.84(16) . 6 ?
C13 Ti1 Ti1 145.21(19) . 6 ?
C11 Ti1 Ti1 115.69(16) . 6 ?
C12 Ti1 Ti1 118.57(17) . 6 ?
N12 Ti1 Ti2 99.70(19) . 5_755 ?
N1 Ti1 Ti2 44.7(2) . 5_755 ?
N13 Ti1 Ti2 38.67(15) 2_755 5_755 ?
C14 Ti1 Ti2 115.5(2) . 5_755 ?
C15 Ti1 Ti2 118.30(18) . 5_755 ?
C13 Ti1 Ti2 142.43(19) . 5_755 ?
C11 Ti1 Ti2 145.95(19) . 5_755 ?
C12 Ti1 Ti2 176.75(17) . 5_755 ?
Ti1 Ti1 Ti2 64.57(2) 6 5_755 ?
N12 Ti1 Sr1 55.1(2) . . ?
N1 Ti1 Sr1 97.2(2) . . ?
N13 Ti1 Sr1 49.65(15) 2_755 . ?
C14 Ti1 Sr1 117.00(19) . . ?
C15 Ti1 Sr1 153.77(16) . . ?
C13 Ti1 Sr1 100.18(17) . . ?
C11 Ti1 Sr1 148.15(18) . . ?
C12 Ti1 Sr1 115.81(17) . . ?
Ti1 Ti1 Sr1 68.305(19) 6 . ?
Ti2 Ti1 Sr1 65.71(4) 5_755 . ?
N13 Ti2 N13 93.4(3) 6 . ?
N13 Ti2 N1 84.5(2) 6 5_755 ?
N13 Ti2 N1 84.5(2) . 5_755 ?
N13 Ti2 C23 133.00(17) 6 . ?
N13 Ti2 C23 133.00(17) . . ?
N1 Ti2 C23 104.1(4) 5_755 . ?
N13 Ti2 C22 149.8(2) 6 . ?
N13 Ti2 C22 105.2(2) . . ?
N1 Ti2 C22 120.2(3) 5_755 . ?
C23 Ti2 C22 30.9(2) . . ?
N13 Ti2 C22 105.2(2) 6 6 ?
N13 Ti2 C22 149.8(2) . 6 ?
N1 Ti2 C22 120.2(3) 5_755 6 ?
C23 Ti2 C22 30.9(2) . 6 ?
C22 Ti2 C22 48.8(3) . 6 ?
N13 Ti2 C21 122.0(3) 6 . ?
N13 Ti2 C21 99.3(2) . . ?
N1 Ti2 C21 152.6(3) 5_755 . ?
C23 Ti2 C21 53.9(3) . . ?
C22 Ti2 C21 32.5(3) . . ?
C22 Ti2 C21 50.6(2) 6 . ?
N13 Ti2 C21 99.3(2) 6 6 ?
N13 Ti2 C21 122.0(3) . 6 ?
N1 Ti2 C21 152.6(3) 5_755 6 ?
C23 Ti2 C21 53.9(3) . 6 ?
C22 Ti2 C21 50.6(2) . 6 ?
C22 Ti2 C21 32.5(3) 6 6 ?
C21 Ti2 C21 29.3(4) . 6 ?
N13 Ti2 Ti1 45.52(16) 6 5_755 ?
N13 Ti2 Ti1 85.65(17) . 5_755 ?
N1 Ti2 Ti1 39.15(16) 5_755 5_755 ?
C23 Ti2 Ti1 129.6(2) . 5_755 ?
C22 Ti2 Ti1 156.8(2) . 5_755 ?
C22 Ti2 Ti1 124.34(17) 6 5_755 ?
C21 Ti2 Ti1 167.2(2) . 5_755 ?
C21 Ti2 Ti1 139.26(18) 6 5_755 ?
N13 Ti2 Ti1 85.65(17) 6 2_755 ?
N13 Ti2 Ti1 45.52(16) . 2_755 ?
N1 Ti2 Ti1 39.15(16) 5_755 2_755 ?
C23 Ti2 Ti1 129.6(2) . 2_755 ?
C22 Ti2 Ti1 124.34(17) . 2_755 ?
C22 Ti2 Ti1 156.8(2) 6 2_755 ?
C21 Ti2 Ti1 139.26(18) . 2_755 ?
C21 Ti2 Ti1 167.2(2) 6 2_755 ?
Ti1 Ti2 Ti1 50.86(5) 5_755 2_755 ?
N13 Ti2 Sr1 47.42(17) 6 . ?
N13 Ti2 Sr1 47.42(17) . . ?
N1 Ti2 Sr1 91.5(2) 5_755 . ?
C23 Ti2 Sr1 164.4(3) . . ?
C22 Ti2 Sr1 138.2(2) . . ?
C22 Ti2 Sr1 138.2(2) 6 . ?
C21 Ti2 Sr1 111.20(18) . . ?
C21 Ti2 Sr1 111.20(18) 6 . ?
Ti1 Ti2 Sr1 63.75(4) 5_755 . ?
Ti1 Ti2 Sr1 63.75(4) 2_755 . ?

loop_
_geom_bond_atom_site_label_1
_geom_bond_atom_site_label_2
_geom_bond_distance
_geom_bond_site_symmetry_2
_geom_bond_publ_flag
C11 C12 1.416(11) . ?
C11 C15 1.508(9) . ?
C11 C16 1.546(10) . ?
C11 Ti1 2.480(6) . ?
C12 C13 1.477(11) . ?
C12 C17 1.582(10) . ?
C12 Ti1 2.523(6) . ?
C13 C14 1.461(10) . ?
C13 C18 1.500(11) . ?
C13 Ti1 2.299(6) . ?
C14 C15 1.421(9) . ?
C14 C19 1.584(11) . ?
C14 Ti1 2.211(6) . ?
C15 C20 1.525(10) . ?
C15 Ti1 2.285(6) . ?
C21 C21 1.331(17) 6 ?
C21 C22 1.432(12) . ?
C21 C24 1.490(12) . ?
C21 Ti2 2.629(7) . ?
C22 C23 1.304(10) . ?
C22 C25 1.407(11) . ?
C22 C22 2.034(14) 6 ?
C22 Ti2 2.460(7) . ?
C23 C22 1.304(10) 6 ?
C23 C26 1.548(19) . ?
C23 Ti2 2.442(11) . ?
C101 C102 1.289(15) . ?
C101 C102 1.289(15) 6_556 ?
C101 C103 1.49(4) . ?
C102 C102 1.36(3) 2_655 ?
C201 C204 1.29(4) 5_665 ?
C201 C204 1.65(4) . ?
C201 C202 1.71(5) . ?
C202 C203 1.12(5) 5_665 ?
C202 C204 1.35(5) 5_665 ?
C203 C202 1.12(5) 5_665 ?
C203 C204 1.48(4) . ?
C204 C201 1.29(4) 5_665 ?
C204 C202 1.35(5) 5_665 ?
C204 C204 1.65(7) 5_665 ?
N1 Ti1 1.877(6) . ?
N1 Ti1 1.877(6) 6 ?
N1 Ti2 2.092(7) 5_755 ?
N12 Ti1 1.858(5) 6 ?
N12 Ti1 1.858(5) . ?
N12 Sr1 2.820(7) . ?
N13 Ti2 1.857(5) . ?
N13 Ti1 2.120(5) 2_755 ?
N13 Sr1 2.619(5) . ?
Sr1 N13 2.619(5) 5_755 ?
Sr1 N13 2.619(5) 6 ?
Sr1 N13 2.619(5) 2_755 ?
Sr1 N12 2.820(7) 5_755 ?
Sr1 Ti1 3.4340(12) 6 ?
Sr1 Ti1 3.4340(12) 2_755 ?
Sr1 Ti1 3.4340(12) . ?
Sr1 Ti1 3.4340(12) 5_755 ?
Sr1 Ti2 3.4901(18) . ?
Sr1 Ti2 3.4901(18) 5_755 ?
Ti1 N13 2.120(5) 2_755 ?
Ti1 Ti1 2.539(2) 6 ?
Ti1 Ti2 2.9564(18) 5_755 ?
Ti2 N13 1.857(5) 6 ?
Ti2 N1 2.092(7) 5_755 ?
Ti2 C22 2.460(7) 6 ?
Ti2 C21 2.629(7) 6 ?
Ti2 Ti1 2.9564(18) 5_755 ?
Ti2 Ti1 2.9564(18) 2_755 ?
